data_4084765
loop_
_publ_author_name
'Loose, Florian'
'Plettenberg, Inka'
'Haase, Detlev'
'Saak, Wolfgang'
'Schmidtmann, Marc'
'Sch\"afer, Andr\'e'
'M\"uller, Thomas'
'Beckhaus, R\"udiger'

_publ_section_title
;
 Aromatic Imines in the Titanocene Coordination Sphere---Titanaaziridine
 vs 1-Aza-2-titanacyclopent-4-ene Structures
;
_journal_issue 23
_journal_name_full Organometallics
_journal_page_first 6785
_journal_paper_doi 10.1021/om500750y
_journal_volume 33
_journal_year 2014
_chemical_formula_sum 'C27 H29 N O Ti'
_chemical_formula_weight 431.41
_chemical_name_systematic
; 
 ? 
;
_space_group_IT_number 15
_symmetry_cell_setting monoclinic
_symmetry_space_group_name_Hall '-C 2yc'
_symmetry_space_group_name_H-M 'C 1 2/c 1'
_atom_sites_solution_hydrogens geom
_atom_sites_solution_primary direct
_atom_sites_solution_secondary difmap
_audit_creation_method SHELXL-97
_cell_angle_alpha 90.00
_cell_angle_beta 96.869(2)
_cell_angle_gamma 90.00
_cell_formula_units_Z 8
_cell_length_a 38.0161(14)
_cell_length_b 8.1587(4)
_cell_length_c 14.4380(5)
_cell_measurement_reflns_used 3279
_cell_measurement_temperature 153(2)
_cell_measurement_theta_max 29.03
_cell_measurement_theta_min 2.89
_cell_volume 4446.0(3)
_computing_cell_refinement 'Bruker SAINT'
_computing_data_collection 'Bruker APEX2'
_computing_data_reduction 'Bruker SAINT'
_computing_molecular_graphics 'Diamond Crystal Impact, 2010)'
_computing_publication_material 'SHELX-97 (Sheldrick, 2008)'
_computing_structure_refinement 'SHELXL-97 (Sheldrick, 2008)'
_computing_structure_solution 'SHELXS-97 (Sheldrick, 2008)'
_diffrn_ambient_temperature 153(2)
_diffrn_measured_fraction_theta_full 0.982
_diffrn_measured_fraction_theta_max 0.982
_diffrn_measurement_device_type 'Bruker APEX-II CCD'
_diffrn_measurement_method '\f and \w scans'
_diffrn_radiation_monochromator graphite
_diffrn_radiation_source 'fine-focus sealed tube'
_diffrn_radiation_type MoK\a
_diffrn_radiation_wavelength 0.71073
_diffrn_reflns_av_R_equivalents 0.1479
_diffrn_reflns_av_sigmaI/netI 0.1652
_diffrn_reflns_limit_h_max 49
_diffrn_reflns_limit_h_min -51
_diffrn_reflns_limit_k_max 11
_diffrn_reflns_limit_k_min -11
_diffrn_reflns_limit_l_max 19
_diffrn_reflns_limit_l_min -19
_diffrn_reflns_number 24844
_diffrn_reflns_theta_full 29.10
_diffrn_reflns_theta_max 29.10
_diffrn_reflns_theta_min 2.55
_exptl_absorpt_coefficient_mu 0.403
_exptl_absorpt_correction_T_max 0.9888
_exptl_absorpt_correction_T_min 0.8927
_exptl_absorpt_correction_type numerical
_exptl_absorpt_process_details 'Bruker SAINT'
_exptl_crystal_colour orange
_exptl_crystal_density_diffrn 1.289
_exptl_crystal_density_method 'not measured'
_exptl_crystal_description plate
_exptl_crystal_F_000 1824
_exptl_crystal_size_max 0.29
_exptl_crystal_size_mid 0.16
_exptl_crystal_size_min 0.03
_refine_diff_density_max 0.394
_refine_diff_density_min -0.667
_refine_diff_density_rms 0.081
_refine_ls_extinction_method none
_refine_ls_goodness_of_fit_ref 0.960
_refine_ls_hydrogen_treatment constr
_refine_ls_matrix_type full
_refine_ls_number_parameters 274
_refine_ls_number_reflns 5860
_refine_ls_number_restraints 0
_refine_ls_restrained_S_all 0.960
_refine_ls_R_factor_all 0.1542
_refine_ls_R_factor_gt 0.0694
_refine_ls_shift/su_max 0.001
_refine_ls_shift/su_mean 0.000
_refine_ls_structure_factor_coef Fsqd
_refine_ls_weighting_details 'calc w=1/[\s^2^(Fo^2^)+(0.0574P)^2^+0.0000P] where P=(Fo^2^+2Fc^2^)/3'
_refine_ls_weighting_scheme calc
_refine_ls_wR_factor_gt 0.1285
_refine_ls_wR_factor_ref 0.1560
_reflns_number_gt 3180
_reflns_number_total 5860
_reflns_threshold_expression >2sigma(I)
_cod_data_source_file om500750y_si_001.cif
_cod_data_source_block 20a
_cod_depositor_comments
;
The following automatic conversions were performed:

'_symmetry_cell_setting' value 'Monoclinic' changed to 'monoclinic'
according to
/home/saulius/struct/COD-crude-data--automatic-downloads/rss-feeds/ACS/lib/dictionaries/cif_core.dic
dictionary named 'cif_core.dic' version 2.4.2 from 2011-04-26.

Automatic conversion script
Id: cif_fix_values 2935 2014-11-11 08:27:57Z andrius 

 Adding full bibliography for 4084761--4084765.cif.
;
_cod_original_sg_symbol_H-M 'C2/c  '
_cod_database_code 4084765

loop_
_symmetry_equiv_pos_as_xyz
'x, y, z'
'-x, y, -z+1/2'
'x+1/2, y+1/2, z'
'-x+1/2, y+1/2, -z+1/2'
'-x, -y, -z'
'x, -y, z-1/2'
'-x+1/2, -y+1/2, -z'
'x+1/2, -y+1/2, z-1/2'

loop_
_atom_site_label
_atom_site_type_symbol
_atom_site_fract_x
_atom_site_fract_y
_atom_site_fract_z
_atom_site_U_iso_or_equiv
_atom_site_adp_type
_atom_site_occupancy
_atom_site_symmetry_multiplicity
_atom_site_calc_flag
_atom_site_refinement_flags
Ti1 Ti 0.686540(15) 0.35959(6) 0.07895(4) 0.01945(16) Uani 1 1 d .
O1 O 0.68144(5) 0.2697(2) -0.03886(14) 0.0233(5) Uani 1 1 d .
N1 N 0.63505(6) 0.2809(3) 0.07194(16) 0.0192(5) Uani 1 1 d .
C1 C 0.61993(8) 0.2516(3) -0.0247(2) 0.0229(7) Uani 1 1 d .
H1 H 0.6120 0.3590 -0.0533 0.027 Uiso 1 1 calc R
C2 C 0.65058(8) 0.1830(3) -0.0773(2) 0.0211(7) Uani 1 1 d .
C3 C 0.64363(10) 0.2219(4) -0.1804(2) 0.0334(8) Uani 1 1 d .
H3A H 0.6419 0.3409 -0.1890 0.050 Uiso 1 1 calc R
H3B H 0.6214 0.1704 -0.2068 0.050 Uiso 1 1 calc R
H3C H 0.6631 0.1796 -0.2122 0.050 Uiso 1 1 calc R
C4 C 0.65708(9) 0.0002(3) -0.0640(2) 0.0309(8) Uani 1 1 d .
H4A H 0.6789 -0.0302 -0.0895 0.046 Uiso 1 1 calc R
H4B H 0.6371 -0.0609 -0.0966 0.046 Uiso 1 1 calc R
H4C H 0.6594 -0.0261 0.0027 0.046 Uiso 1 1 calc R
C5 C 0.58844(9) 0.1358(4) -0.0333(2) 0.0268(7) Uani 1 1 d .
C6 C 0.58589(9) 0.0081(4) 0.0281(2) 0.0339(8) Uani 1 1 d .
H6 H 0.6031 -0.0028 0.0812 0.041 Uiso 1 1 calc R
C7 C 0.55841(11) -0.1046(4) 0.0129(3) 0.0443(10) Uani 1 1 d .
H7 H 0.5574 -0.1921 0.0559 0.053 Uiso 1 1 calc R
C8 C 0.53294(11) -0.0941(5) -0.0615(3) 0.0475(11) Uani 1 1 d .
C9 C 0.53509(11) 0.0347(6) -0.1213(3) 0.0559(12) Uani 1 1 d .
H9 H 0.5176 0.0452 -0.1738 0.067 Uiso 1 1 calc R
C10 C 0.56193(10) 0.1504(5) -0.1079(3) 0.0425(9) Uani 1 1 d .
H10 H 0.5622 0.2400 -0.1498 0.051 Uiso 1 1 calc R
C11 C 0.50356(12) -0.2198(6) -0.0783(4) 0.0809(17) Uani 1 1 d .
H11A H 0.4841 -0.1897 -0.0428 0.121 Uiso 1 1 calc R
H11B H 0.5127 -0.3280 -0.0581 0.121 Uiso 1 1 calc R
H11C H 0.4948 -0.2232 -0.1450 0.121 Uiso 1 1 calc R
C12 C 0.61056(8) 0.3333(3) 0.1319(2) 0.0210(7) Uani 1 1 d .
C13 C 0.61333(10) 0.2768(4) 0.2242(2) 0.0347(8) Uani 1 1 d .
H13 H 0.6320 0.2039 0.2460 0.042 Uiso 1 1 calc R
C14 C 0.58961(10) 0.3246(5) 0.2842(3) 0.0418(9) Uani 1 1 d .
H14 H 0.5919 0.2827 0.3461 0.050 Uiso 1 1 calc R
C15 C 0.56279(10) 0.4316(4) 0.2555(3) 0.0369(9) Uani 1 1 d .
H15 H 0.5467 0.4653 0.2973 0.044 Uiso 1 1 calc R
C16 C 0.55946(9) 0.4896(4) 0.1658(3) 0.0382(9) Uani 1 1 d .
H16 H 0.5410 0.5642 0.1454 0.046 Uiso 1 1 calc R
C17 C 0.58293(9) 0.4402(4) 0.1045(2) 0.0300(8) Uani 1 1 d .
H17 H 0.5800 0.4806 0.0423 0.036 Uiso 1 1 calc R
C18 C 0.69500(10) 0.1150(4) 0.1771(2) 0.0343(8) Uani 1 1 d .
H18 H 0.6760 0.0400 0.1793 0.041 Uiso 1 1 calc R
C19 C 0.70215(10) 0.2513(4) 0.2357(2) 0.0352(8) Uani 1 1 d .
H19 H 0.6886 0.2864 0.2833 0.042 Uiso 1 1 calc R
C20 C 0.73296(9) 0.3263(4) 0.2110(2) 0.0355(8) Uani 1 1 d .
H20 H 0.7444 0.4194 0.2403 0.043 Uiso 1 1 calc R
C21 C 0.74374(9) 0.2402(4) 0.1360(2) 0.0307(8) Uani 1 1 d .
H21 H 0.7635 0.2663 0.1041 0.037 Uiso 1 1 calc R
C22 C 0.72038(9) 0.1081(4) 0.1154(2) 0.0337(8) Uani 1 1 d .
H22 H 0.7217 0.0284 0.0679 0.040 Uiso 1 1 calc R
C23 C 0.69546(10) 0.6323(4) 0.1423(3) 0.0353(8) Uani 1 1 d .
H23 H 0.7003 0.6453 0.2079 0.042 Uiso 1 1 calc R
C24 C 0.72093(10) 0.6105(3) 0.0798(3) 0.0350(9) Uani 1 1 d .
H24 H 0.7459 0.6065 0.0958 0.042 Uiso 1 1 calc R
C25 C 0.70282(10) 0.5961(3) -0.0093(3) 0.0356(9) Uani 1 1 d .
H25 H 0.7134 0.5809 -0.0651 0.043 Uiso 1 1 calc R
C26 C 0.66618(10) 0.6079(3) -0.0030(3) 0.0341(9) Uani 1 1 d .
H26 H 0.6477 0.6012 -0.0533 0.041 Uiso 1 1 calc R
C27 C 0.66215(9) 0.6314(3) 0.0917(3) 0.0333(8) Uani 1 1 d .
H27 H 0.6403 0.6444 0.1166 0.040 Uiso 1 1 calc R

loop_
_atom_site_aniso_label
_atom_site_aniso_U_11
_atom_site_aniso_U_22
_atom_site_aniso_U_33
_atom_site_aniso_U_23
_atom_site_aniso_U_13
_atom_site_aniso_U_12
Ti1 0.0183(3) 0.0193(2) 0.0207(3) -0.0004(2) 0.0025(2) -0.0012(2)
O1 0.0240(13) 0.0232(10) 0.0241(11) -0.0057(9) 0.0081(10) -0.0053(9)
N1 0.0182(14) 0.0225(12) 0.0175(13) -0.0001(10) 0.0040(11) -0.0017(10)
C1 0.0252(19) 0.0204(13) 0.0235(17) 0.0007(12) 0.0045(14) -0.0010(13)
C2 0.0231(18) 0.0191(13) 0.0218(16) -0.0029(12) 0.0063(14) -0.0074(12)
C3 0.037(2) 0.0348(17) 0.0290(19) -0.0021(15) 0.0073(16) -0.0049(15)
C4 0.033(2) 0.0240(15) 0.036(2) -0.0052(14) 0.0066(16) -0.0057(14)
C5 0.0237(18) 0.0306(15) 0.0277(17) -0.0068(14) 0.0093(14) -0.0074(14)
C6 0.026(2) 0.0328(17) 0.044(2) 0.0013(15) 0.0058(16) -0.0053(14)
C7 0.041(2) 0.0325(18) 0.064(3) -0.0026(18) 0.025(2) -0.0113(16)
C8 0.033(2) 0.054(2) 0.060(3) -0.030(2) 0.024(2) -0.0239(18)
C9 0.034(3) 0.085(3) 0.046(3) -0.019(2) -0.008(2) -0.008(2)
C10 0.035(2) 0.053(2) 0.038(2) -0.0003(18) -0.0003(18) -0.0065(18)
C11 0.047(3) 0.084(3) 0.118(4) -0.053(3) 0.034(3) -0.041(3)
C12 0.0207(17) 0.0175(13) 0.0259(17) -0.0042(12) 0.0069(14) -0.0042(12)
C13 0.030(2) 0.0427(19) 0.032(2) 0.0029(16) 0.0072(16) 0.0018(16)
C14 0.037(2) 0.060(2) 0.031(2) -0.0052(18) 0.0150(18) -0.0066(19)
C15 0.032(2) 0.0393(18) 0.044(2) -0.0159(17) 0.0222(18) -0.0125(16)
C16 0.029(2) 0.0269(16) 0.062(3) -0.0042(17) 0.0202(19) 0.0040(14)
C17 0.028(2) 0.0268(16) 0.037(2) 0.0045(14) 0.0130(16) 0.0003(14)
C18 0.032(2) 0.0374(18) 0.0327(19) 0.0172(15) 0.0023(16) 0.0029(15)
C19 0.033(2) 0.054(2) 0.0195(17) 0.0053(16) 0.0058(15) 0.0046(17)
C20 0.024(2) 0.049(2) 0.0315(19) -0.0003(16) -0.0053(16) 0.0005(16)
C21 0.0204(19) 0.0402(18) 0.0312(19) 0.0098(16) 0.0019(15) 0.0051(15)
C22 0.033(2) 0.0323(17) 0.035(2) 0.0058(15) 0.0004(17) 0.0102(15)
C23 0.034(2) 0.0280(16) 0.044(2) -0.0160(16) 0.0056(17) -0.0042(15)
C24 0.026(2) 0.0227(15) 0.057(2) -0.0083(15) 0.0079(18) -0.0076(13)
C25 0.050(3) 0.0173(14) 0.043(2) 0.0052(14) 0.020(2) -0.0027(15)
C26 0.042(2) 0.0140(14) 0.044(2) 0.0060(14) -0.0064(18) -0.0011(13)
C27 0.0255(19) 0.0197(14) 0.056(2) -0.0090(15) 0.0096(17) -0.0041(13)

loop_
_atom_type_symbol
_atom_type_description
_atom_type_scat_dispersion_real
_atom_type_scat_dispersion_imag
_atom_type_scat_source
C C 0.0033 0.0016 'International Tables Vol C Tables 4.2.6.8 and 6.1.1.4'
H H 0.0000 0.0000 'International Tables Vol C Tables 4.2.6.8 and 6.1.1.4'
N N 0.0061 0.0033 'International Tables Vol C Tables 4.2.6.8 and 6.1.1.4'
O O 0.0106 0.0060 'International Tables Vol C Tables 4.2.6.8 and 6.1.1.4'
Ti Ti 0.2776 0.4457 'International Tables Vol C Tables 4.2.6.8 and 6.1.1.4'

loop_
_geom_angle_atom_site_label_1
_geom_angle_atom_site_label_2
_geom_angle_atom_site_label_3
_geom_angle
O1 Ti1 N1 80.52(9)
O1 Ti1 C23 135.36(11)
N1 Ti1 C23 113.39(11)
O1 Ti1 C27 115.87(11)
N1 Ti1 C27 85.32(10)
C23 Ti1 C27 33.28(11)
O1 Ti1 C26 83.66(10)
N1 Ti1 C26 89.44(11)
C23 Ti1 C26 55.76(12)
C27 Ti1 C26 33.77(11)
O1 Ti1 C24 109.73(11)
N1 Ti1 C24 140.73(11)
C23 Ti1 C24 33.89(11)
C27 Ti1 C24 55.79(12)
C26 Ti1 C24 55.85(12)
O1 Ti1 C25 80.63(10)
N1 Ti1 C25 121.56(11)
C23 Ti1 C25 55.56(12)
C27 Ti1 C25 55.70(12)
C26 Ti1 C25 33.74(11)
C24 Ti1 C25 33.22(11)
O1 Ti1 C21 98.29(10)
N1 Ti1 C21 134.44(10)
C23 Ti1 C21 99.29(12)
C27 Ti1 C21 132.54(11)
C26 Ti1 C21 135.98(12)
C24 Ti1 C21 82.94(12)
C25 Ti1 C21 102.80(12)
O1 Ti1 C19 134.50(10)
N1 Ti1 C19 93.30(11)
C23 Ti1 C19 88.55(12)
C27 Ti1 C19 108.36(12)
C26 Ti1 C19 141.66(12)
C24 Ti1 C19 103.29(13)
C25 Ti1 C19 136.50(12)
C21 Ti1 C19 55.40(12)
O1 Ti1 C22 81.91(10)
N1 Ti1 C22 102.85(11)
C23 Ti1 C22 130.20(12)
C27 Ti1 C22 161.69(12)
C26 Ti1 C22 159.17(13)
C24 Ti1 C22 115.93(12)
C25 Ti1 C22 128.17(13)
C21 Ti1 C22 33.48(11)
C19 Ti1 C22 55.41(12)
O1 Ti1 C18 101.67(10)
N1 Ti1 C18 80.32(11)
C23 Ti1 C18 121.98(12)
C27 Ti1 C18 136.78(12)
C26 Ti1 C18 167.42(13)
C24 Ti1 C18 130.64(12)
C25 Ti1 C18 157.87(13)
C21 Ti1 C18 55.08(12)
C19 Ti1 C18 33.43(11)
C22 Ti1 C18 33.02(11)
O1 Ti1 C20 131.33(11)
N1 Ti1 C20 126.68(11)
C23 Ti1 C20 75.67(12)
C27 Ti1 C20 106.81(12)
C26 Ti1 C20 129.02(12)
C24 Ti1 C20 75.68(12)
C25 Ti1 C20 106.89(13)
C21 Ti1 C20 33.12(11)
C19 Ti1 C20 33.39(11)
C22 Ti1 C20 55.16(12)
C18 Ti1 C20 55.03(12)
C2 O1 Ti1 123.30(17)
C12 N1 C1 114.9(2)
C12 N1 Ti1 124.80(18)
C1 N1 Ti1 111.23(18)
N1 C1 C5 113.3(2)
N1 C1 C2 106.9(2)
C5 C1 C2 111.2(2)
O1 C2 C3 108.6(2)
O1 C2 C4 108.9(2)
C3 C2 C4 109.7(2)
O1 C2 C1 105.0(2)
C3 C2 C1 110.5(3)
C4 C2 C1 114.0(2)
C6 C5 C10 117.6(3)
C6 C5 C1 122.2(3)
C10 C5 C1 120.2(3)
C5 C6 C7 120.5(3)
C8 C7 C6 122.3(4)
C7 C8 C9 117.1(3)
C7 C8 C11 121.7(4)
C9 C8 C11 121.1(4)
C8 C9 C10 122.2(4)
C9 C10 C5 120.2(4)
C17 C12 C13 116.5(3)
C17 C12 N1 123.3(3)
C13 C12 N1 120.2(3)
C14 C13 C12 121.6(3)
C15 C14 C13 120.6(3)
C14 C15 C16 119.2(3)
C15 C16 C17 120.6(3)
C12 C17 C16 121.5(3)
C22 C18 C19 108.6(3)
C22 C18 Ti1 73.45(17)
C19 C18 Ti1 72.85(18)
C18 C19 C20 107.4(3)
C18 C19 Ti1 73.72(18)
C20 C19 Ti1 73.98(19)
C21 C20 C19 108.0(3)
C21 C20 Ti1 72.71(18)
C19 C20 Ti1 72.63(19)
C20 C21 C22 108.3(3)
C20 C21 Ti1 74.17(19)
C22 C21 Ti1 73.70(19)
C18 C22 C21 107.6(3)
C18 C22 Ti1 73.53(18)
C21 C22 Ti1 72.82(18)
C27 C23 C24 108.4(3)
C27 C23 Ti1 73.57(17)
C24 C23 Ti1 73.62(17)
C25 C24 C23 107.5(3)
C25 C24 Ti1 73.57(18)
C23 C24 Ti1 72.48(17)
C24 C25 C26 108.6(3)
C24 C25 Ti1 73.21(18)
C26 C25 Ti1 72.86(17)
C27 C26 C25 107.1(3)
C27 C26 Ti1 72.84(17)
C25 C26 Ti1 73.41(17)
C23 C27 C26 108.3(3)
C23 C27 Ti1 73.15(17)
C26 C27 Ti1 73.39(17)

loop_
_geom_bond_atom_site_label_1
_geom_bond_atom_site_label_2
_geom_bond_distance
Ti1 O1 1.841(2)
Ti1 N1 2.051(2)
Ti1 C23 2.414(3)
Ti1 C27 2.419(3)
Ti1 C26 2.426(3)
Ti1 C24 2.429(3)
Ti1 C25 2.433(3)
Ti1 C21 2.434(3)
Ti1 C19 2.436(3)
Ti1 C22 2.446(3)
Ti1 C18 2.447(3)
Ti1 C20 2.453(3)
O1 C2 1.424(3)
N1 C12 1.411(4)
N1 C1 1.463(4)
C1 C5 1.518(4)
C1 C2 1.569(4)
C2 C3 1.513(4)
C2 C4 1.520(4)
C5 C6 1.379(4)
C5 C10 1.389(5)
C6 C7 1.390(5)
C7 C8 1.360(6)
C8 C9 1.369(6)
C8 C11 1.515(5)
C9 C10 1.387(5)
C12 C17 1.386(4)
C12 C13 1.403(4)
C13 C14 1.379(5)
C14 C15 1.369(5)
C15 C16 1.371(5)
C16 C17 1.390(4)
C18 C22 1.390(5)
C18 C19 1.404(5)
C19 C20 1.404(5)
C20 C21 1.393(5)
C21 C22 1.406(5)
C23 C27 1.384(5)
C23 C24 1.412(5)
C24 C25 1.390(5)
C25 C26 1.410(5)
C26 C27 1.407(5)

loop_
_geom_torsion_atom_site_label_1
_geom_torsion_atom_site_label_2
_geom_torsion_atom_site_label_3
_geom_torsion_atom_site_label_4
_geom_torsion
N1 Ti1 O1 C2 -5.4(2)
C23 Ti1 O1 C2 -119.2(2)
C27 Ti1 O1 C2 -85.4(2)
C26 Ti1 O1 C2 -95.9(2)
C24 Ti1 O1 C2 -146.1(2)
C25 Ti1 O1 C2 -129.8(2)
C21 Ti1 O1 C2 128.5(2)
C19 Ti1 O1 C2 79.9(2)
C22 Ti1 O1 C2 99.2(2)
C18 Ti1 O1 C2 72.6(2)
C20 Ti1 O1 C2 125.9(2)
O1 Ti1 N1 C12 -163.6(2)
C23 Ti1 N1 C12 -28.0(2)
C27 Ti1 N1 C12 -46.4(2)
C26 Ti1 N1 C12 -79.9(2)
C24 Ti1 N1 C12 -53.9(3)
C25 Ti1 N1 C12 -90.8(2)
C21 Ti1 N1 C12 104.1(2)
C19 Ti1 N1 C12 61.8(2)
C22 Ti1 N1 C12 117.0(2)
C18 Ti1 N1 C12 92.7(2)
C20 Ti1 N1 C12 61.1(3)
O1 Ti1 N1 C1 -18.47(17)
C23 Ti1 N1 C1 117.08(18)
C27 Ti1 N1 C1 98.76(19)
C26 Ti1 N1 C1 65.20(19)
C24 Ti1 N1 C1 91.2(2)
C25 Ti1 N1 C1 54.3(2)
C21 Ti1 N1 C1 -110.8(2)
C19 Ti1 N1 C1 -153.07(18)
C22 Ti1 N1 C1 -97.84(19)
C18 Ti1 N1 C1 -122.15(19)
C20 Ti1 N1 C1 -153.73(18)
C12 N1 C1 C5 -53.1(3)
Ti1 N1 C1 C5 158.0(2)
C12 N1 C1 C2 -176.1(2)
Ti1 N1 C1 C2 35.1(2)
Ti1 O1 C2 C3 143.5(2)
Ti1 O1 C2 C4 -97.2(2)
Ti1 O1 C2 C1 25.3(3)
N1 C1 C2 O1 -36.9(3)
C5 C1 C2 O1 -161.1(2)
N1 C1 C2 C3 -153.7(2)
C5 C1 C2 C3 82.1(3)
N1 C1 C2 C4 82.2(3)
C5 C1 C2 C4 -42.0(3)
N1 C1 C5 C6 -33.1(4)
C2 C1 C5 C6 87.3(4)
N1 C1 C5 C10 150.6(3)
C2 C1 C5 C10 -88.9(4)
C10 C5 C6 C7 2.5(5)
C1 C5 C6 C7 -173.8(3)
C5 C6 C7 C8 -0.6(6)
C6 C7 C8 C9 -0.8(6)
C6 C7 C8 C11 178.7(4)
C7 C8 C9 C10 0.1(6)
C11 C8 C9 C10 -179.3(4)
C8 C9 C10 C5 1.9(6)
C6 C5 C10 C9 -3.1(5)
C1 C5 C10 C9 173.3(3)
C1 N1 C12 C17 -37.9(4)
Ti1 N1 C12 C17 106.1(3)
C1 N1 C12 C13 141.9(3)
Ti1 N1 C12 C13 -74.1(3)
C17 C12 C13 C14 0.4(5)
N1 C12 C13 C14 -179.4(3)
C12 C13 C14 C15 -1.1(5)
C13 C14 C15 C16 0.8(5)
C14 C15 C16 C17 0.2(5)
C13 C12 C17 C16 0.6(5)
N1 C12 C17 C16 -179.6(3)
C15 C16 C17 C12 -0.9(5)
O1 Ti1 C18 C22 54.4(2)
N1 Ti1 C18 C22 132.6(2)
C23 Ti1 C18 C22 -115.8(2)
C27 Ti1 C18 C22 -155.0(2)
C26 Ti1 C18 C22 168.5(5)
C24 Ti1 C18 C22 -74.7(2)
C25 Ti1 C18 C22 -39.4(4)
C21 Ti1 C18 C22 -37.6(2)
C19 Ti1 C18 C22 -116.1(3)
C20 Ti1 C18 C22 -78.3(2)
O1 Ti1 C18 C19 170.5(2)
N1 Ti1 C18 C19 -111.4(2)
C23 Ti1 C18 C19 0.3(3)
C27 Ti1 C18 C19 -39.0(3)
C26 Ti1 C18 C19 -75.4(6)
C24 Ti1 C18 C19 41.3(3)
C25 Ti1 C18 C19 76.7(4)
C21 Ti1 C18 C19 78.5(2)
C22 Ti1 C18 C19 116.1(3)
C20 Ti1 C18 C19 37.8(2)
C22 C18 C19 C20 -1.6(4)
Ti1 C18 C19 C20 -66.9(2)
C22 C18 C19 Ti1 65.3(2)
O1 Ti1 C19 C18 -13.1(3)
N1 Ti1 C19 C18 66.9(2)
C23 Ti1 C19 C18 -179.8(2)
C27 Ti1 C19 C18 153.0(2)
C26 Ti1 C19 C18 160.1(2)
C24 Ti1 C19 C18 -149.0(2)
C25 Ti1 C19 C18 -147.8(2)
C21 Ti1 C19 C18 -77.4(2)
C22 Ti1 C19 C18 -36.5(2)
C20 Ti1 C19 C18 -114.1(3)
O1 Ti1 C19 C20 101.0(2)
N1 Ti1 C19 C20 -179.0(2)
C23 Ti1 C19 C20 -65.7(2)
C27 Ti1 C19 C20 -92.9(2)
C26 Ti1 C19 C20 -85.8(3)
C24 Ti1 C19 C20 -34.9(2)
C25 Ti1 C19 C20 -33.7(3)
C21 Ti1 C19 C20 36.65(19)
C22 Ti1 C19 C20 77.6(2)
C18 Ti1 C19 C20 114.1(3)
C18 C19 C20 C21 2.1(4)
Ti1 C19 C20 C21 -64.6(2)
C18 C19 C20 Ti1 66.7(2)
O1 Ti1 C20 C21 4.7(3)
N1 Ti1 C20 C21 117.1(2)
C23 Ti1 C20 C21 -134.2(2)
C27 Ti1 C20 C21 -146.1(2)
C26 Ti1 C20 C21 -116.9(2)
C24 Ti1 C20 C21 -99.2(2)
C25 Ti1 C20 C21 -87.6(2)
C19 Ti1 C20 C21 115.9(3)
C22 Ti1 C20 C21 37.5(2)
C18 Ti1 C20 C21 78.1(2)
O1 Ti1 C20 C19 -111.2(2)
N1 Ti1 C20 C19 1.2(3)
C23 Ti1 C20 C19 109.9(2)
C27 Ti1 C20 C19 98.0(2)
C26 Ti1 C20 C19 127.2(2)
C24 Ti1 C20 C19 144.9(2)
C25 Ti1 C20 C19 156.5(2)
C21 Ti1 C20 C19 -115.9(3)
C22 Ti1 C20 C19 -78.4(2)
C18 Ti1 C20 C19 -37.9(2)
C19 C20 C21 C22 -1.9(4)
Ti1 C20 C21 C22 -66.4(2)
C19 C20 C21 Ti1 64.5(2)
O1 Ti1 C21 C20 -176.4(2)
N1 Ti1 C21 C20 -91.6(2)
C23 Ti1 C21 C20 44.8(2)
C27 Ti1 C21 C20 46.5(3)
C26 Ti1 C21 C20 94.1(2)
C24 Ti1 C21 C20 74.6(2)
C25 Ti1 C21 C20 101.4(2)
C19 Ti1 C21 C20 -37.0(2)
C22 Ti1 C21 C20 -115.0(3)
C18 Ti1 C21 C20 -77.9(2)
O1 Ti1 C21 C22 -61.4(2)
N1 Ti1 C21 C22 23.4(3)
C23 Ti1 C21 C22 159.8(2)
C27 Ti1 C21 C22 161.5(2)
C26 Ti1 C21 C22 -150.9(2)
C24 Ti1 C21 C22 -170.5(2)
C25 Ti1 C21 C22 -143.6(2)
C19 Ti1 C21 C22 78.0(2)
C18 Ti1 C21 C22 37.1(2)
C20 Ti1 C21 C22 115.0(3)
C19 C18 C22 C21 0.5(4)
Ti1 C18 C22 C21 65.3(2)
C19 C18 C22 Ti1 -64.9(2)
C20 C21 C22 C18 0.9(4)
Ti1 C21 C22 C18 -65.8(2)
C20 C21 C22 Ti1 66.7(2)
O1 Ti1 C22 C18 -126.4(2)
N1 Ti1 C22 C18 -48.1(2)
C23 Ti1 C22 C18 88.4(2)
C27 Ti1 C22 C18 66.9(5)
C26 Ti1 C22 C18 -173.0(3)
C24 Ti1 C22 C18 125.5(2)
C25 Ti1 C22 C18 162.3(2)
C21 Ti1 C22 C18 115.0(3)
C19 Ti1 C22 C18 36.9(2)
C20 Ti1 C22 C18 77.9(2)
O1 Ti1 C22 C21 118.6(2)
N1 Ti1 C22 C21 -163.11(19)
C23 Ti1 C22 C21 -26.6(3)
C27 Ti1 C22 C21 -48.1(5)
C26 Ti1 C22 C21 72.0(4)
C24 Ti1 C22 C21 10.5(2)
C25 Ti1 C22 C21 47.3(3)
C19 Ti1 C22 C21 -78.0(2)
C18 Ti1 C22 C21 -115.0(3)
C20 Ti1 C22 C21 -37.11(19)
O1 Ti1 C23 C27 65.7(3)
N1 Ti1 C23 C27 -34.8(2)
C26 Ti1 C23 C27 37.3(2)
C24 Ti1 C23 C27 115.5(3)
C25 Ti1 C23 C27 78.4(2)
C21 Ti1 C23 C27 177.7(2)
C19 Ti1 C23 C27 -127.8(2)
C22 Ti1 C23 C27 -167.9(2)
C18 Ti1 C23 C27 -127.9(2)
C20 Ti1 C23 C27 -158.9(2)
O1 Ti1 C23 C24 -49.8(3)
N1 Ti1 C23 C24 -150.3(2)
C27 Ti1 C23 C24 -115.5(3)
C26 Ti1 C23 C24 -78.2(2)
C25 Ti1 C23 C24 -37.0(2)
C21 Ti1 C23 C24 62.2(2)
C19 Ti1 C23 C24 116.7(2)
C22 Ti1 C23 C24 76.6(3)
C18 Ti1 C23 C24 116.6(2)
C20 Ti1 C23 C24 85.6(2)
C27 C23 C24 C25 -0.1(3)
Ti1 C23 C24 C25 65.8(2)
C27 C23 C24 Ti1 -65.9(2)
O1 Ti1 C24 C25 30.3(2)
N1 Ti1 C24 C25 -69.0(3)
C23 Ti1 C24 C25 -114.9(3)
C27 Ti1 C24 C25 -78.1(2)
C26 Ti1 C24 C25 -37.0(2)
C21 Ti1 C24 C25 126.6(2)
C19 Ti1 C24 C25 178.5(2)
C22 Ti1 C24 C25 120.8(2)
C18 Ti1 C24 C25 156.6(2)
C20 Ti1 C24 C25 159.6(2)
O1 Ti1 C24 C23 145.3(2)
N1 Ti1 C24 C23 45.9(3)
C27 Ti1 C24 C23 36.8(2)
C26 Ti1 C24 C23 77.9(2)
C25 Ti1 C24 C23 114.9(3)
C21 Ti1 C24 C23 -118.4(2)
C19 Ti1 C24 C23 -66.5(2)
C22 Ti1 C24 C23 -124.3(2)
C18 Ti1 C24 C23 -88.5(2)
C20 Ti1 C24 C23 -85.5(2)
C23 C24 C25 C26 -0.3(3)
Ti1 C24 C25 C26 64.77(19)
C23 C24 C25 Ti1 -65.0(2)
O1 Ti1 C25 C24 -151.2(2)
N1 Ti1 C25 C24 136.1(2)
C23 Ti1 C25 C24 37.8(2)
C27 Ti1 C25 C24 78.4(2)
C26 Ti1 C25 C24 116.2(3)
C21 Ti1 C25 C24 -54.8(2)
C19 Ti1 C25 C24 -2.1(3)
C22 Ti1 C25 C24 -79.3(2)
C18 Ti1 C25 C24 -53.2(4)
C20 Ti1 C25 C24 -20.7(2)
O1 Ti1 C25 C26 92.6(2)
N1 Ti1 C25 C26 19.9(2)
C23 Ti1 C25 C26 -78.4(2)
C27 Ti1 C25 C26 -37.77(19)
C24 Ti1 C25 C26 -116.2(3)
C21 Ti1 C25 C26 -170.9(2)
C19 Ti1 C25 C26 -118.3(2)
C22 Ti1 C25 C26 164.48(19)
C18 Ti1 C25 C26 -169.4(3)
C20 Ti1 C25 C26 -136.9(2)
C24 C25 C26 C27 0.5(3)
Ti1 C25 C26 C27 65.54(19)
C24 C25 C26 Ti1 -65.0(2)
O1 Ti1 C26 C27 162.9(2)
N1 Ti1 C26 C27 82.4(2)
C23 Ti1 C26 C27 -36.74(19)
C24 Ti1 C26 C27 -78.0(2)
C25 Ti1 C26 C27 -114.5(3)
C21 Ti1 C26 C27 -101.7(2)
C19 Ti1 C26 C27 -12.2(3)
C22 Ti1 C26 C27 -150.7(3)
C18 Ti1 C26 C27 47.0(6)
C20 Ti1 C26 C27 -57.2(3)
O1 Ti1 C26 C25 -82.6(2)
N1 Ti1 C26 C25 -163.1(2)
C23 Ti1 C26 C25 77.7(2)
C27 Ti1 C26 C25 114.5(3)
C24 Ti1 C26 C25 36.45(19)
C21 Ti1 C26 C25 12.8(3)
C19 Ti1 C26 C25 102.2(3)
C22 Ti1 C26 C25 -36.3(4)
C18 Ti1 C26 C25 161.5(5)
C20 Ti1 C26 C25 57.3(3)
C24 C23 C27 C26 0.4(3)
Ti1 C23 C27 C26 -65.5(2)
C24 C23 C27 Ti1 65.9(2)
C25 C26 C27 C23 -0.6(3)
Ti1 C26 C27 C23 65.3(2)
C25 C26 C27 Ti1 -65.92(19)
O1 Ti1 C27 C23 -134.6(2)
N1 Ti1 C27 C23 148.3(2)
C26 Ti1 C27 C23 -115.7(3)
C24 Ti1 C27 C23 -37.5(2)
C25 Ti1 C27 C23 -78.0(2)
C21 Ti1 C27 C23 -3.1(3)
C19 Ti1 C27 C23 56.4(2)
C22 Ti1 C27 C23 30.7(5)
C18 Ti1 C27 C23 77.8(3)
C20 Ti1 C27 C23 21.3(2)
O1 Ti1 C27 C26 -18.9(2)
N1 Ti1 C27 C26 -96.0(2)
C23 Ti1 C27 C26 115.7(3)
C24 Ti1 C27 C26 78.2(2)
C25 Ti1 C27 C26 37.73(19)
C21 Ti1 C27 C26 112.5(2)
C19 Ti1 C27 C26 172.1(2)
C22 Ti1 C27 C26 146.4(4)
C18 Ti1 C27 C26 -166.5(2)
C20 Ti1 C27 C26 137.0(2)
